data_9003496
loop_
_publ_author_name
'Nagashima, M.'
'Akasaka, M.'

_publ_section_title
;
 An X-ray Rietveld study of piemontite on the join
 Ca2Al3Si3O12(OH) - Ca2Mn3+3Si3O12(OH) formed by hydrothermal synthesis
 Sample: q = 0.5, p = 0.5, Synthesis at P=350 MPa, T=500 C
;
_journal_name_full 'American Mineralogist'
_journal_page_first 1119
_journal_page_last 1129
_journal_volume 89
_journal_year 2004
_chemical_formula_sum 'Al2.54 Ca2 H Mn0.46 O13 Si3'
_chemical_name_mineral Piemontite
_space_group_IT_number 11
_symmetry_space_group_name_Hall '-P 2yb'
_symmetry_space_group_name_H-M 'P 1 21/m 1'
_cell_angle_alpha 90
_cell_angle_beta 115.516
_cell_angle_gamma 90
_cell_formula_units_Z 2
_cell_length_a 8.856
_cell_length_b 5.6291
_cell_length_c 10.148
_cell_volume 456.549
_database_code_amcsd 0003586
_diffrn_ambient_pressure 3.5e+05
_diffrn_ambient_temperature 773.15
_exptl_crystal_density_diffrn 3.399
_cod_original_formula_sum 'Ca2 Al2.54 Mn.46 Si3 O13 H'
_cod_database_code 9003496

loop_
_space_group_symop_operation_xyz
x,y,z
x,1/2-y,z
-x,1/2+y,-z
-x,-y,-z

loop_
_atom_site_label
_atom_site_fract_x
_atom_site_fract_y
_atom_site_fract_z
_atom_site_occupancy
_atom_site_type_symbol
_atom_site_attached_hydrogens
Ca1 0.75700 0.75000 0.15500 1.00000 Ca 0
Ca2 0.60300 0.75000 0.42100 1.00000 Ca 0
AlM1 0.00000 0.00000 0.00000 0.99000 Al 0
MnM1 0.00000 0.00000 0.00000 0.01000 Mn 0
AlM2_1 0.00000 0.00000 0.50000 0.96000 Al 0
AlM2_2 0.00000 0.00000 0.50000 0.04000 Al 0
AlM3 0.29800 0.25000 0.22200 0.55000 Al 0
MnM3 0.29800 0.25000 0.22200 0.45000 Mn 0
Si1 0.33200 0.75000 0.04600 1.00000 Si 0
Si2 0.68200 0.25000 0.27500 1.00000 Si 0
Si3 0.18600 0.75000 0.31700 1.00000 Si 0
O1 0.23200 0.99100 0.03600 1.00000 O 0
O2 0.30100 0.98600 0.35800 1.00000 O 0
O3 0.78900 0.01300 0.35200 1.00000 O 0
O4 0.06500 0.25000 0.13500 1.00000 O 0
O5 0.04200 0.75000 0.14700 1.00000 O 0
O6 0.06300 0.75000 0.39900 1.00000 O 0
O7 0.52100 0.75000 0.18100 1.00000 O 0
O8 0.52100 0.25000 0.30300 1.00000 O 0
O9 0.63200 0.25000 0.09500 1.00000 O 0
O-H10 0.07500 0.25000 0.42400 1.00000 O 1

loop_
_cod_changelog_entry_id
_cod_changelog_entry_author
_cod_changelog_entry_date
_cod_changelog_entry_text
1
;cod-tools version 3.8.0
Id: cif_guess_AMCSD_atom_types 9574 2023-05-10 09:00:05Z saulius
;
2023-05-10T18:48:22+03:00
;Derived atom types and hydrogen counts
from atom names that follow the AMCSD naming convention
(Wat == water, O-H == hydroxyl).
;
2
;cod-tools version 3.10.1
Id: cif_fix_AMCSD_atom_labels 10224 2024-08-07 11:09:31Z saulius
;
2024-08-07T19:39:01+03:00
;Changed the following '_atom_site_label' values:
the first duplicated label 'AlM2'  converted to 'AlM2_1'
duplicated label 'AlM2' at index 5 converted to 'AlM2_2'
;

loop_
_cod_related_entry_id
_cod_related_entry_database
_cod_related_entry_code
1 AMCSD 0003586
